data_4105851
loop_
_publ_author_name
'Katsuhiko Tomooka'
'Takayuki Ezawa'
'Hiroko Inoue'
'Kazuhiro Uehara'
'Kazunobu Igawa'

_publ_contact_author_address
;
   Institute for Materials Chemistry and Engineering,
   Kyushu University,
   Kasuga-koen 6-1, Kasuga, Fukuoka
   816-8580 (Japan)
;
_publ_contact_author_email ktomooka@cm.kyushu-u.ac.jp
_publ_contact_author_fax 81(92)5837810
_publ_contact_author_name 'Katsuhiko Tomooka'
_publ_contact_author_phone 81(92)5837806
_publ_section_title
;
 Dynamic Chirality of (E)-5-Cyclononen-1-one and its Enolate
;
_journal_name_full 'Journal of the American Chemical Society'
_journal_page_first 1754
_journal_page_last 1756
_journal_paper_doi 10.1021/ja1092375
_journal_volume 133
_journal_year 2011
_chemical_absolute_configuration ad
_chemical_formula_moiety 'C17 H25 Cl2 N O Pt'
_chemical_formula_sum 'C17 H25 Cl2 N O Pt'
_chemical_formula_weight 525.39
_space_group_IT_number 19
_symmetry_cell_setting orthorhombic
_symmetry_Int_Tables_number 19
_symmetry_space_group_name_Hall 'P 2ac 2ab'
_symmetry_space_group_name_H-M 'P 21 21 21'
_atom_sites_solution_hydrogens geom
_atom_sites_solution_primary direct
_atom_sites_solution_secondary difmap
_audit_creation_date 2010-10-06
_audit_creation_method 'by CrystalStructure 4.0'
_cell_angle_alpha 90.0000
_cell_angle_beta 90.0000
_cell_angle_gamma 90.0000
_cell_formula_units_Z 4
_cell_length_a 6.716(4)
_cell_length_b 10.752(6)
_cell_length_c 26.541(14)
_cell_measurement_reflns_used 5385
_cell_measurement_temperature 123
_cell_measurement_theta_max 27.48
_cell_measurement_theta_min 3.03
_cell_volume 1916.5(19)
_computing_cell_refinement CrystalClear
_computing_data_collection 'CrystalClear (Rigaku Corp., 2000)'
_computing_data_reduction CrystalClear
_computing_molecular_graphics 'CrystalStructure 4.0'
_computing_publication_material 'CrystalStructure 4.0 (Rigaku, 2010)'
_computing_structure_refinement 'SHELXL97 (Sheldrick, 2008)'
_computing_structure_solution 'SIR92 (Altomare, et al., 1994)'
_diffrn_ambient_temperature 123
_diffrn_detector_area_resol_mean 7.314
_diffrn_measured_fraction_theta_full 0.982
_diffrn_measured_fraction_theta_max 0.982
_diffrn_measurement_device_type 'Rigaku Saturn70'
_diffrn_measurement_method \w
_diffrn_radiation_type 'Mo K\a'
_diffrn_radiation_wavelength 0.71070
_diffrn_reflns_av_R_equivalents 0.0865
_diffrn_reflns_limit_h_max 7
_diffrn_reflns_limit_h_min -8
_diffrn_reflns_limit_k_max 12
_diffrn_reflns_limit_k_min -13
_diffrn_reflns_limit_l_max 34
_diffrn_reflns_limit_l_min -34
_diffrn_reflns_number 15069
_diffrn_reflns_theta_full 27.48
_diffrn_reflns_theta_max 27.48
_diffrn_standards_number 0
_exptl_absorpt_coefficient_mu 7.571
_exptl_absorpt_correction_T_max 0.469
_exptl_absorpt_correction_T_min 0.292
_exptl_absorpt_correction_type multi-scan
_exptl_absorpt_process_details 'REQAB (Rigaku, 1998)'
_exptl_crystal_colour colorless
_exptl_crystal_density_diffrn 1.821
_exptl_crystal_description prism
_exptl_crystal_F_000 1016.00
_exptl_crystal_size_max 0.300
_exptl_crystal_size_mid 0.200
_exptl_crystal_size_min 0.100
_refine_diff_density_max 5.290
_refine_diff_density_min -2.700
_refine_ls_abs_structure_details 'Flack, H. D. (1983), Acta Cryst. A39, 876-881.  1821 Friedel Pairs'
_refine_ls_abs_structure_Flack -0.02(3)
_refine_ls_extinction_method none
_refine_ls_goodness_of_fit_ref 1.135
_refine_ls_hydrogen_treatment constr
_refine_ls_number_parameters 199
_refine_ls_number_reflns 4316
_refine_ls_number_restraints 0
_refine_ls_R_factor_gt 0.0730
_refine_ls_shift/su_max 0.001
_refine_ls_structure_factor_coef Fsqd
_refine_ls_weighting_details 'w = 1/[\s^2^(Fo^2^)+(0.0324P)^2^+46.6709P] where P=(Fo^2^+2Fc^2^)/3'
_refine_ls_weighting_scheme calc
_refine_ls_wR_factor_ref 0.1602
_reflns_number_gt 3966
_reflns_number_total 4316
_reflns_threshold_expression F^2^>2.0\s(F^2^)
_cod_enantiomer_of 4105625
_cod_data_source_file ja1092375_si_003.cif
_cod_data_source_block (R)-6
_cod_original_cell_volume 1916.6(17)
_cod_database_code 4105851

loop_
_symmetry_equiv_pos_site_id
_symmetry_equiv_pos_as_xyz
1 +X,+Y,+Z
2 1/2+X,1/2-Y,-Z
3 -X,1/2+Y,1/2-Z
4 1/2-X,-Y,1/2+Z

loop_
_atom_site_label
_atom_site_type_symbol
_atom_site_fract_x
_atom_site_fract_y
_atom_site_fract_z
_atom_site_U_iso_or_equiv
_atom_site_adp_type
_atom_site_occupancy
_atom_site_symmetry_multiplicity
_atom_site_calc_flag
_atom_site_refinement_flags
Pt1 Pt 0.07595(8) 0.61540(5) 0.628220(19) 0.02219(16) Uani 1.0 4 d .
Cl1 Cl 0.1697(6) 0.4104(4) 0.63812(14) 0.0267(8) Uani 1.0 4 d .
Cl2 Cl -0.0396(6) 0.8148(4) 0.61418(14) 0.0323(9) Uani 1.0 4 d .
O1 O 0.5329(16) 0.5893(12) 0.7886(5) 0.035(3) Uani 1.0 4 d .
N1 N -0.0289(18) 0.5627(12) 0.5572(5) 0.022(3) Uani 1.0 4 d .
C1 C 0.398(3) 0.6644(18) 0.7949(6) 0.033(4) Uani 1.0 4 d .
C2 C 0.421(3) 0.7941(15) 0.7754(6) 0.028(4) Uani 1.0 4 d .
C3 C 0.537(3) 0.7973(16) 0.7246(6) 0.026(4) Uani 1.0 4 d .
C4 C 0.405(3) 0.7778(15) 0.6795(6) 0.029(4) Uani 1.0 4 d .
C5 C 0.290(3) 0.6618(15) 0.6869(5) 0.023(3) Uani 1.0 4 d .
C6 C 0.098(3) 0.6627(14) 0.7069(5) 0.021(3) Uani 1.0 4 d .
C7 C 0.016(3) 0.5709(15) 0.7441(5) 0.021(4) Uani 1.0 4 d .
C8 C 0.015(3) 0.6291(19) 0.7975(6) 0.034(4) Uani 1.0 4 d .
C9 C 0.217(3) 0.630(2) 0.8255(6) 0.036(4) Uani 1.0 4 d .
C10 C 0.091(3) 0.5843(14) 0.5159(5) 0.023(3) Uani 1.0 4 d .
C11 C 0.027(3) 0.5355(18) 0.4690(6) 0.033(5) Uani 1.0 4 d .
C12 C -0.147(3) 0.4662(18) 0.4632(7) 0.035(4) Uani 1.0 4 d .
C13 C -0.261(3) 0.4514(17) 0.5081(6) 0.034(4) Uani 1.0 4 d .
C14 C -0.200(3) 0.4968(16) 0.5531(6) 0.026(4) Uani 1.0 4 d .
C15 C 0.269(3) 0.6602(18) 0.5221(6) 0.034(4) Uani 1.0 4 d .
C16 C -0.210(3) 0.4143(19) 0.4148(6) 0.042(5) Uani 1.0 4 d .
C17 C -0.322(3) 0.4837(19) 0.6001(6) 0.038(5) Uani 1.0 4 d .
H1 H 0.4930 0.8447 0.8007 0.0342 Uiso 1.0 4 calc R
H2 H 0.2878 0.8315 0.7705 0.0342 Uiso 1.0 4 calc R
H3 H 0.6053 0.8786 0.7213 0.0311 Uiso 1.0 4 calc R
H4 H 0.6409 0.7317 0.7250 0.0311 Uiso 1.0 4 calc R
H5 H 0.3132 0.8492 0.6757 0.0347 Uiso 1.0 4 calc R
H6 H 0.4867 0.7713 0.6486 0.0347 Uiso 1.0 4 calc R
H7 H 0.3722 0.5897 0.6983 0.0271 Uiso 1.0 4 calc R
H8 H 0.0502 0.7491 0.7137 0.0256 Uiso 1.0 4 calc R
H9 H 0.0983 0.4946 0.7441 0.0247 Uiso 1.0 4 calc R
H10 H -0.1216 0.5476 0.7343 0.0247 Uiso 1.0 4 calc R
H11 H -0.0330 0.7159 0.7947 0.0408 Uiso 1.0 4 calc R
H12 H -0.0830 0.5831 0.8184 0.0408 Uiso 1.0 4 calc R
H13 H 0.2068 0.6885 0.8541 0.0436 Uiso 1.0 4 calc R
H14 H 0.2391 0.5458 0.8398 0.0436 Uiso 1.0 4 calc R
H15 H 0.1068 0.5508 0.4401 0.0400 Uiso 1.0 4 calc R
H16 H -0.3843 0.4083 0.5064 0.0404 Uiso 1.0 4 calc R
H17 H 0.2315 0.7429 0.5343 0.0409 Uiso 1.0 4 calc R
H18 H 0.3373 0.6682 0.4896 0.0409 Uiso 1.0 4 calc R
H19 H 0.3585 0.6206 0.5464 0.0409 Uiso 1.0 4 calc R
H20 H -0.2282 0.4818 0.3904 0.0502 Uiso 1.0 4 calc R
H21 H -0.3367 0.3700 0.4192 0.0502 Uiso 1.0 4 calc R
H22 H -0.1089 0.3564 0.4024 0.0502 Uiso 1.0 4 calc R
H23 H -0.2429 0.4421 0.6262 0.0458 Uiso 1.0 4 calc R
H24 H -0.4412 0.4342 0.5929 0.0458 Uiso 1.0 4 calc R
H25 H -0.3619 0.5663 0.6121 0.0458 Uiso 1.0 4 calc R

loop_
_atom_site_aniso_label
_atom_site_aniso_U_11
_atom_site_aniso_U_22
_atom_site_aniso_U_33
_atom_site_aniso_U_12
_atom_site_aniso_U_13
_atom_site_aniso_U_23
Pt1 0.0211(3) 0.0278(3) 0.0176(3) 0.0012(3) -0.0006(3) 0.0001(3)
Cl1 0.0253(16) 0.024(2) 0.031(2) 0.0032(14) 0.0006(14) -0.0001(14)
Cl2 0.040(3) 0.029(2) 0.0283(19) 0.0110(17) -0.0033(16) 0.0026(15)
O1 0.025(6) 0.043(8) 0.037(7) 0.001(6) -0.010(5) 0.012(6)
N1 0.026(7) 0.029(7) 0.012(6) -0.001(6) -0.010(5) 0.006(5)
C1 0.028(9) 0.056(11) 0.015(7) -0.004(9) -0.011(7) 0.002(7)
C2 0.031(8) 0.031(9) 0.024(7) 0.007(9) -0.001(8) -0.002(6)
C3 0.022(8) 0.027(9) 0.029(8) 0.002(7) -0.000(6) -0.000(7)
C4 0.033(9) 0.025(9) 0.028(8) -0.012(8) -0.009(8) 0.006(6)
C5 0.029(8) 0.027(8) 0.012(6) -0.002(7) -0.009(6) 0.001(6)
C6 0.030(8) 0.029(8) 0.005(6) 0.001(7) -0.001(6) -0.006(5)
C7 0.018(7) 0.032(9) 0.011(6) -0.003(6) 0.001(5) 0.007(6)
C8 0.028(8) 0.047(11) 0.027(8) 0.005(8) 0.006(6) -0.006(8)
C9 0.041(9) 0.055(12) 0.013(7) 0.000(10) -0.007(7) 0.008(8)
C10 0.016(7) 0.030(9) 0.023(7) -0.003(7) 0.008(6) 0.004(6)
C11 0.040(11) 0.049(11) 0.011(7) 0.007(9) -0.003(7) 0.002(7)
C12 0.045(11) 0.038(11) 0.021(8) 0.000(9) -0.007(7) 0.001(8)
C13 0.033(9) 0.042(11) 0.026(9) -0.003(8) 0.005(7) 0.001(7)
C14 0.019(8) 0.036(10) 0.023(8) -0.005(7) -0.012(6) 0.008(7)
C15 0.024(8) 0.055(12) 0.024(8) -0.001(8) 0.004(7) -0.003(8)
C16 0.046(10) 0.060(14) 0.020(8) -0.016(10) -0.006(8) -0.010(8)
C17 0.031(9) 0.058(13) 0.026(9) -0.023(9) -0.003(7) 0.006(8)

loop_
_atom_type_symbol
_atom_type_description
_atom_type_scat_dispersion_real
_atom_type_scat_dispersion_imag
_atom_type_scat_source
C C 0.003 0.002
;
International Tables for Crystallography
(1992, Vol. C, Tables 4.2.6.8 and 6.1.1.4)
;
H H 0.000 0.000
;
International Tables for Crystallography
(1992, Vol. C, Table 6.1.1.4)
;
Cl Cl 0.148 0.159
;
International Tables for Crystallography
(1992, Vol. C, Tables 4.2.6.8 and 6.1.1.4)
;
N N 0.006 0.003
;
International Tables for Crystallography
(1992, Vol. C, Tables 4.2.6.8 and 6.1.1.4)
;
O O 0.011 0.006
;
International Tables for Crystallography
(1992, Vol. C, Tables 4.2.6.8 and 6.1.1.4)
;
Pt Pt -1.703 8.390
;
International Tables for Crystallography
(1992, Vol. C, Tables 4.2.6.8 and 6.1.1.4)
;

loop_
_geom_angle_atom_site_label_1
_geom_angle_atom_site_label_2
_geom_angle_atom_site_label_3
_geom_angle
_geom_angle_publ_flag
Cl1 Pt1 Cl2 175.22(14) yes
Cl1 Pt1 N1 86.3(4) yes
Cl1 Pt1 C5 87.6(5) yes
Cl1 Pt1 C6 95.5(4) yes
Cl2 Pt1 N1 89.6(4) yes
Cl2 Pt1 C5 97.1(5) yes
Cl2 Pt1 C6 87.7(4) yes
N1 Pt1 C5 158.4(5) yes
N1 Pt1 C6 164.0(6) yes
C5 Pt1 C6 37.5(6) yes
Pt1 N1 C10 118.3(10) yes
Pt1 N1 C14 120.0(10) yes
C10 N1 C14 121.3(13) yes
O1 C1 C2 119.2(15) yes
O1 C1 C9 120.5(17) yes
C2 C1 C9 120.1(16) yes
C1 C2 C3 111.9(13) yes
C2 C3 C4 112.9(14) yes
C3 C4 C5 108.7(13) yes
Pt1 C5 C4 116.2(10) yes
Pt1 C5 C6 70.4(8) yes
C4 C5 C6 121.9(15) yes
Pt1 C6 C5 72.1(8) yes
Pt1 C6 C7 117.2(10) yes
C5 C6 C7 125.9(14) yes
C6 C7 C8 109.8(13) yes
C7 C8 C9 115.9(13) yes
C1 C9 C8 116.7(13) yes
N1 C10 C11 117.3(14) yes
N1 C10 C15 119.0(13) yes
C11 C10 C15 123.6(14) yes
C10 C11 C12 123.3(15) yes
C11 C12 C13 114.7(15) yes
C11 C12 C16 123.1(16) yes
C13 C12 C16 122.2(17) yes
C12 C13 C14 122.2(17) yes
N1 C14 C13 121.1(15) yes
N1 C14 C17 116.5(14) yes
C13 C14 C17 122.4(16) yes
C1 C2 H1 109.238 no
C1 C2 H2 109.243 no
C3 C2 H1 109.233 no
C3 C2 H2 109.245 no
H1 C2 H2 107.917 no
C2 C3 H3 109.020 no
C2 C3 H4 109.007 no
C4 C3 H3 109.005 no
C4 C3 H4 109.006 no
H3 C3 H4 107.792 no
C3 C4 H5 109.967 no
C3 C4 H6 109.961 no
C5 C4 H5 109.960 no
C5 C4 H6 109.963 no
H5 C4 H6 108.332 no
Pt1 C5 H7 113.787 no
C4 C5 H7 113.783 no
C6 C5 H7 113.788 no
Pt1 C6 H8 111.906 no
C5 C6 H8 111.898 no
C7 C6 H8 111.885 no
C6 C7 H9 109.723 no
C6 C7 H10 109.723 no
C8 C7 H9 109.705 no
C8 C7 H10 109.708 no
H9 C7 H10 108.202 no
C7 C8 H11 108.311 no
C7 C8 H12 108.304 no
C9 C8 H11 108.312 no
C9 C8 H12 108.314 no
H11 C8 H12 107.408 no
C1 C9 H13 108.126 no
C1 C9 H14 108.130 no
C8 C9 H13 108.128 no
C8 C9 H14 108.134 no
H13 C9 H14 107.300 no
C10 C11 H15 118.370 no
C12 C11 H15 118.359 no
C12 C13 H16 118.885 no
C14 C13 H16 118.873 no
C10 C15 H17 109.472 no
C10 C15 H18 109.471 no
C10 C15 H19 109.477 no
H17 C15 H18 109.454 no
H17 C15 H19 109.491 no
H18 C15 H19 109.462 no
C12 C16 H20 109.471 no
C12 C16 H21 109.473 no
C12 C16 H22 109.479 no
H20 C16 H21 109.468 no
H20 C16 H22 109.466 no
H21 C16 H22 109.470 no
C14 C17 H23 109.482 no
C14 C17 H24 109.479 no
C14 C17 H25 109.473 no
H23 C17 H24 109.469 no
H23 C17 H25 109.461 no
H24 C17 H25 109.464 no

loop_
_geom_bond_atom_site_label_1
_geom_bond_atom_site_label_2
_geom_bond_distance
_geom_bond_publ_flag
Pt1 Cl1 2.307(4) yes
Pt1 Cl2 2.311(4) yes
Pt1 N1 2.091(12) yes
Pt1 C5 2.177(15) yes
Pt1 C6 2.154(12) yes
O1 C1 1.23(2) yes
N1 C10 1.378(19) yes
N1 C14 1.36(2) yes
C1 C2 1.50(3) yes
C1 C9 1.51(3) yes
C2 C3 1.56(3) yes
C3 C4 1.51(3) yes
C4 C5 1.48(3) yes
C5 C6 1.39(3) yes
C6 C7 1.50(2) yes
C7 C8 1.55(3) yes
C8 C9 1.55(3) yes
C10 C11 1.42(3) yes
C10 C15 1.46(3) yes
C11 C12 1.39(3) yes
C12 C13 1.43(3) yes
C12 C16 1.47(3) yes
C13 C14 1.35(3) yes
C14 C17 1.50(3) yes
C2 H1 0.990 no
C2 H2 0.990 no
C3 H3 0.990 no
C3 H4 0.990 no
C4 H5 0.990 no
C4 H6 0.990 no
C5 H7 1.000 no
C6 H8 1.000 no
C7 H9 0.990 no
C7 H10 0.990 no
C8 H11 0.990 no
C8 H12 0.990 no
C9 H13 0.990 no
C9 H14 0.990 no
C11 H15 0.950 no
C13 H16 0.950 no
C15 H17 0.980 no
C15 H18 0.980 no
C15 H19 0.980 no
C16 H20 0.980 no
C16 H21 0.980 no
C16 H22 0.980 no
C17 H23 0.980 no
C17 H24 0.980 no
C17 H25 0.980 no

loop_
_geom_contact_atom_site_label_1
_geom_contact_atom_site_label_2
_geom_contact_distance
_geom_contact_publ_flag
_geom_contact_site_symmetry_2
Pt1 C15 3.139(16) no .
Pt1 C17 3.116(18) no .
Cl1 C7 3.458(15) no .
Cl1 C14 3.482(16) no .
Cl1 C17 3.542(18) no .
Cl2 C4 3.475(18) no .
O1 C3 2.81(2) no .
O1 C5 3.250(18) no .
O1 C8 3.516(19) no .
N1 C12 2.81(2) no .
C1 C4 3.30(3) no .
C1 C5 2.96(2) no .
C1 C6 3.08(2) no .
C1 C7 3.07(3) no .
C2 C5 2.88(2) no .
C2 C6 3.16(3) no .
C2 C8 3.31(3) no .
C3 C6 3.32(3) no .
C5 C8 3.49(2) no .
C6 C9 3.268(19) no .
C10 C13 2.77(3) no .
C11 C14 2.73(3) no .
O1 C3 3.19(2) no 3_646
O1 C4 3.48(2) no 3_646
O1 C7 3.456(18) no 1_655
O1 C8 3.271(19) no 1_655
O1 C16 3.55(2) no 4_565
C3 O1 3.19(2) no 3_656
C4 O1 3.48(2) no 3_656
C7 O1 3.456(18) no 1_455
C8 O1 3.271(19) no 1_455
C16 O1 3.55(2) no 4_564
Pt1 H5 3.2317 no .
Pt1 H6 3.2726 no .
Pt1 H9 3.3414 no .
Pt1 H10 3.1972 no .
Pt1 H17 3.0307 no .
Pt1 H19 2.8836 no .
Pt1 H23 2.8390 no .
Pt1 H25 3.0180 no .
Cl1 H7 2.8488 no .
Cl1 H9 2.9933 no .
Cl1 H10 3.5388 no .
Cl1 H19 3.5550 no .
Cl1 H23 2.8101 no .
Cl2 H5 2.9006 no .
Cl2 H8 2.8008 no .
Cl2 H17 2.8996 no .
Cl2 H25 3.4390 no .
O1 H1 2.7776 no .
O1 H2 3.1185 no .
O1 H4 2.3911 no .
O1 H7 2.6291 no .
O1 H9 3.3097 no .
O1 H13 2.9930 no .
O1 H14 2.4416 no .
N1 H15 3.2399 no .
N1 H16 3.2048 no .
N1 H17 2.6799 no .
N1 H18 3.2483 no .
N1 H19 2.6905 no .
N1 H23 2.6648 no .
N1 H24 3.2365 no .
N1 H25 2.6695 no .
C1 H3 3.3262 no .
C1 H4 2.5756 no .
C1 H7 2.6927 no .
C1 H8 3.3040 no .
C1 H9 3.0318 no .
C1 H11 2.9443 no .
C1 H12 3.4011 no .
C2 H5 2.8081 no .
C2 H6 3.4041 no .
C2 H7 3.0210 no .
C2 H8 3.0194 no .
C2 H11 3.2042 no .
C2 H13 2.7796 no .
C2 H14 3.3973 no .
C3 H7 2.5881 no .
C3 H8 3.3247 no .
C4 H1 3.3485 no .
C4 H2 2.6046 no .
C4 H8 2.5683 no .
C5 H2 2.8713 no .
C5 H3 3.2798 no .
C5 H4 2.6744 no .
C5 H9 2.6799 no .
C5 H10 3.2736 no .
C6 H2 2.7867 no .
C6 H5 2.6067 no .
C6 H6 3.2510 no .
C6 H11 2.5573 no .
C6 H12 3.3123 no .
C7 H2 3.4181 no .
C7 H7 2.6927 no .
C7 H13 3.4322 no .
C7 H14 2.9632 no .
C8 H2 2.9362 no .
C8 H7 3.5894 no .
C8 H8 2.5826 no .
C9 H1 3.0357 no .
C9 H2 2.6585 no .
C9 H7 3.5603 no .
C9 H8 3.4215 no .
C9 H9 2.7237 no .
C9 H10 3.4366 no .
C11 H16 3.2385 no .
C11 H17 3.1397 no .
C11 H18 2.5826 no .
C11 H19 3.1643 no .
C11 H20 2.7627 no .
C11 H21 3.2996 no .
C11 H22 2.7700 no .
C13 H15 3.2408 no .
C13 H20 3.1498 no .
C13 H21 2.5682 no .
C13 H22 3.1567 no .
C13 H23 3.1372 no .
C13 H24 2.5611 no .
C13 H25 3.0976 no .
C15 H15 2.7026 no .
C16 H15 2.6728 no .
C16 H16 2.6977 no .
C17 H16 2.6503 no .
H1 H3 2.2663 no .
H1 H4 2.5476 no .
H1 H5 3.5316 no .
H1 H13 2.9206 no .
H2 H3 2.5504 no .
H2 H4 2.8686 no .
H2 H5 2.5296 no .
H2 H6 3.5600 no .
H2 H7 3.2792 no .
H2 H8 2.3663 no .
H2 H11 2.5690 no .
H2 H13 2.7555 no .
H2 H14 3.5959 no .
H3 H5 2.3275 no .
H3 H6 2.3862 no .
H3 H7 3.5315 no .
H4 H5 2.8562 no .
H4 H6 2.3181 no .
H4 H7 2.4685 no .
H5 H7 2.8819 no .
H5 H8 2.3018 no .
H6 H7 2.4792 no .
H6 H8 3.4120 no .
H6 H17 3.4970 no .
H6 H19 3.2727 no .
H7 H8 2.7899 no .
H7 H9 2.4298 no .
H7 H10 3.4809 no .
H8 H9 2.8707 no .
H8 H10 2.5151 no .
H8 H11 2.2500 no .
H8 H12 3.4211 no .
H9 H11 2.8718 no .
H9 H12 2.5057 no .
H9 H14 2.7668 no .
H10 H11 2.4905 no .
H10 H12 2.2789 no .
H10 H23 3.1920 no .
H11 H13 2.2734 no .
H11 H14 2.8488 no .
H12 H13 2.4439 no .
H12 H14 2.2720 no .
H15 H17 3.3493 no .
H15 H18 2.3897 no .
H15 H19 3.3743 no .
H15 H20 2.7121 no .
H15 H21 3.5999 no .
H15 H22 2.7331 no .
H16 H20 3.3469 no .
H16 H21 2.3718 no .
H16 H22 3.3690 no .
H16 H23 3.3383 no .
H16 H24 2.3443 no .
H16 H25 3.2832 no .
Cl1 H1 2.8752 no 3_646
Cl1 H11 2.8966 no 3_546
Cl1 H13 3.4830 no 3_546
Cl1 H21 3.3774 no 2_556
Cl1 H22 3.4054 no 2_556
Cl1 H24 2.8870 no 1_655
Cl2 H6 3.3423 no 1_455
Cl2 H12 3.4932 no 3_556
Cl2 H14 3.0746 no 3_556
Cl2 H15 3.1307 no 2_466
Cl2 H18 2.8809 no 2_466
Cl2 H20 3.0280 no 2_566
O1 H1 3.5448 no 3_646
O1 H2 3.4049 no 3_646
O1 H3 2.4631 no 3_646
O1 H5 2.9380 no 3_646
O1 H10 2.7677 no 1_655
O1 H11 3.2214 no 1_655
O1 H12 2.6985 no 1_655
O1 H20 3.0983 no 4_565
O1 H22 3.1170 no 4_565
N1 H17 3.5850 no 2_466
N1 H18 3.2745 no 2_466
C1 H3 3.1036 no 3_646
C1 H22 3.1935 no 4_565
C2 H7 3.5380 no 3_656
C2 H10 3.3971 no 3_556
C2 H23 3.2846 no 3_556
C3 H8 3.4948 no 1_655
C3 H9 3.3443 no 3_656
C3 H10 3.5382 no 1_655
C3 H11 3.5437 no 1_655
C3 H14 3.5105 no 3_656
C4 H20 3.3046 no 2_566
C4 H25 3.2903 no 1_655
C5 H25 3.2379 no 1_655
C6 H4 3.1957 no 1_455
C7 H2 3.3055 no 3_546
C7 H3 3.4059 no 3_646
C7 H4 3.0954 no 1_455
C8 H4 3.3489 no 1_455
C8 H20 3.3457 no 4_465
C8 H21 3.4431 no 4_465
C9 H3 3.2043 no 3_646
C9 H21 3.5637 no 4_465
C9 H22 3.3334 no 4_565
C9 H23 3.5994 no 3_556
C10 H17 3.3253 no 2_466
C10 H18 3.1639 no 2_466
C11 H17 3.1028 no 2_466
C12 H17 3.2332 no 2_466
C13 H17 3.4742 no 2_466
C13 H18 3.5986 no 1_455
C13 H19 3.2973 no 1_455
C14 H19 3.2545 no 1_455
C15 H16 3.5957 no 1_655
C15 H18 3.4516 no 2_466
C15 H25 3.5866 no 1_655
C16 H5 3.5002 no 2_466
C16 H12 2.9103 no 4_464
C17 H1 3.2380 no 3_546
C17 H6 3.5866 no 1_455
C17 H7 3.5078 no 1_455
C17 H13 3.4856 no 3_546
C17 H19 2.9660 no 1_455
H1 Cl1 2.8752 no 3_656
H1 O1 3.5448 no 3_656
H1 C17 3.2380 no 3_556
H1 H7 2.7854 no 3_656
H1 H9 3.3975 no 3_656
H1 H10 3.4416 no 3_556
H1 H11 3.4745 no 1_655
H1 H22 3.5451 no 4_565
H1 H23 2.7729 no 3_556
H1 H24 3.0047 no 3_556
H1 H25 3.4377 no 3_556
H2 O1 3.4049 no 3_656
H2 C7 3.3055 no 3_556
H2 H9 3.1540 no 3_556
H2 H10 2.5805 no 3_556
H2 H23 3.0049 no 3_556
H3 O1 2.4631 no 3_656
H3 C1 3.1036 no 3_656
H3 C7 3.4059 no 3_656
H3 C9 3.2043 no 3_656
H3 H7 3.1188 no 3_656
H3 H8 3.3022 no 1_655
H3 H9 2.5227 no 3_656
H3 H11 3.5713 no 1_655
H3 H14 2.6388 no 3_656
H4 C6 3.1957 no 1_655
H4 C7 3.0954 no 1_655
H4 C8 3.3489 no 1_655
H4 H8 2.7715 no 1_655
H4 H9 3.4251 no 3_656
H4 H10 2.5543 no 1_655
H4 H11 2.8717 no 1_655
H4 H12 3.4829 no 1_655
H4 H25 3.4868 no 1_655
H5 O1 2.9380 no 3_656
H5 C16 3.5002 no 2_566
H5 H10 3.4516 no 3_556
H5 H12 2.9563 no 3_556
H5 H20 2.5396 no 2_566
H6 Cl2 3.3423 no 1_655
H6 C17 3.5866 no 1_655
H6 H14 3.4932 no 3_656
H6 H15 3.1389 no 2_566
H6 H20 3.1935 no 2_566
H6 H25 2.6135 no 1_655
H7 C2 3.5380 no 3_646
H7 C17 3.5078 no 1_655
H7 H1 2.7854 no 3_646
H7 H3 3.1188 no 3_646
H7 H10 3.5603 no 1_655
H7 H23 3.5866 no 1_655
H7 H24 3.4921 no 1_655
H7 H25 2.9141 no 1_655
H8 C3 3.4948 no 1_455
H8 H3 3.3022 no 1_455
H8 H4 2.7715 no 1_455
H8 H9 3.0359 no 3_556
H8 H10 3.5256 no 3_556
H9 C3 3.3443 no 3_646
H9 H1 3.3975 no 3_646
H9 H2 3.1540 no 3_546
H9 H3 2.5227 no 3_646
H9 H4 3.4251 no 3_646
H9 H8 3.0359 no 3_546
H9 H11 3.1990 no 3_546
H10 O1 2.7677 no 1_455
H10 C2 3.3971 no 3_546
H10 C3 3.5382 no 1_455
H10 H1 3.4416 no 3_546
H10 H2 2.5805 no 3_546
H10 H4 2.5543 no 1_455
H10 H5 3.4516 no 3_546
H10 H7 3.5603 no 1_455
H10 H8 3.5256 no 3_546
H11 Cl1 2.8966 no 3_556
H11 O1 3.2214 no 1_455
H11 C3 3.5437 no 1_455
H11 H1 3.4745 no 1_455
H11 H3 3.5713 no 1_455
H11 H4 2.8717 no 1_455
H11 H9 3.1990 no 3_556
H11 H21 3.5398 no 4_465
H12 Cl2 3.4932 no 3_546
H12 O1 2.6985 no 1_455
H12 C16 2.9103 no 4_465
H12 H4 3.4829 no 1_455
H12 H5 2.9563 no 3_546
H12 H20 2.3969 no 4_465
H12 H21 2.7750 no 4_465
H12 H22 3.1097 no 4_465
H13 Cl1 3.4830 no 3_556
H13 C17 3.4856 no 3_556
H13 H21 3.0910 no 4_465
H13 H22 3.0270 no 4_565
H13 H23 2.7874 no 3_556
H13 H24 3.3814 no 3_556
H14 Cl2 3.0746 no 3_546
H14 C3 3.5105 no 3_646
H14 H3 2.6388 no 3_646
H14 H6 3.4932 no 3_646
H14 H15 3.0391 no 4_565
H14 H20 3.5610 no 4_565
H14 H21 3.5435 no 4_465
H14 H22 3.1669 no 4_565
H15 Cl2 3.1307 no 2_566
H15 H6 3.1389 no 2_466
H15 H14 3.0391 no 4_564
H15 H17 3.4258 no 2_466
H16 C15 3.5957 no 1_455
H16 H18 3.3918 no 1_455
H16 H19 3.0543 no 1_455
H17 N1 3.5850 no 2_566
H17 C10 3.3253 no 2_566
H17 C11 3.1028 no 2_566
H17 C12 3.2332 no 2_566
H17 C13 3.4742 no 2_566
H17 H15 3.4258 no 2_566
H17 H18 2.8850 no 2_466
H17 H20 3.5816 no 2_566
H18 Cl2 2.8809 no 2_566
H18 N1 3.2745 no 2_566
H18 C10 3.1639 no 2_566
H18 C13 3.5986 no 1_655
H18 C15 3.4516 no 2_566
H18 H16 3.3918 no 1_655
H18 H17 2.8850 no 2_566
H19 C13 3.2973 no 1_655
H19 C14 3.2545 no 1_655
H19 C17 2.9660 no 1_655
H19 H16 3.0543 no 1_655
H19 H24 2.7104 no 1_655
H19 H25 2.6266 no 1_655
H20 Cl2 3.0280 no 2_466
H20 O1 3.0983 no 4_564
H20 C4 3.3046 no 2_466
H20 C8 3.3457 no 4_464
H20 H5 2.5396 no 2_466
H20 H6 3.1935 no 2_466
H20 H12 2.3969 no 4_464
H20 H14 3.5610 no 4_564
H20 H17 3.5816 no 2_466
H21 Cl1 3.3774 no 2_456
H21 C8 3.4431 no 4_464
H21 C9 3.5637 no 4_464
H21 H11 3.5398 no 4_464
H21 H12 2.7750 no 4_464
H21 H13 3.0910 no 4_464
H21 H14 3.5435 no 4_464
H22 Cl1 3.4054 no 2_456
H22 O1 3.1170 no 4_564
H22 C1 3.1935 no 4_564
H22 C9 3.3334 no 4_564
H22 H1 3.5451 no 4_564
H22 H12 3.1097 no 4_464
H22 H13 3.0270 no 4_564
H22 H14 3.1669 no 4_564
H22 H24 3.3241 no 2_556
H23 C2 3.2846 no 3_546
H23 C9 3.5994 no 3_546
H23 H1 2.7729 no 3_546
H23 H2 3.0049 no 3_546
H23 H7 3.5866 no 1_455
H23 H13 2.7874 no 3_546
H24 Cl1 2.8870 no 1_455
H24 H1 3.0047 no 3_546
H24 H7 3.4921 no 1_455
H24 H13 3.3814 no 3_546
H24 H19 2.7104 no 1_455
H24 H22 3.3241 no 2_456
H25 C4 3.2903 no 1_455
H25 C5 3.2379 no 1_455
H25 C15 3.5866 no 1_455
H25 H1 3.4377 no 3_546
H25 H4 3.4868 no 1_455
H25 H6 2.6135 no 1_455
H25 H7 2.9141 no 1_455
H25 H19 2.6266 no 1_455

loop_
_geom_torsion_atom_site_label_1
_geom_torsion_atom_site_label_2
_geom_torsion_atom_site_label_3
_geom_torsion_atom_site_label_4
_geom_torsion
_geom_torsion_publ_flag
Cl1 Pt1 N1 C10 -98.0(8) no
Cl1 Pt1 N1 C14 74.8(9) no
Cl1 Pt1 C5 C4 140.9(9) no
Cl1 Pt1 C5 C6 -102.3(6) no
Cl1 Pt1 C6 C5 78.7(6) no
Cl1 Pt1 C6 C7 -43.2(9) no
Cl2 Pt1 N1 C10 84.5(8) no
Cl2 Pt1 N1 C14 -102.7(9) no
Cl2 Pt1 C5 C4 -40.0(9) no
Cl2 Pt1 C5 C6 76.8(6) no
Cl2 Pt1 C6 C5 -104.8(6) no
Cl2 Pt1 C6 C7 133.3(9) no
N1 Pt1 C5 C4 67.3(19) no
N1 Pt1 C5 C6 -175.9(11) no
C5 Pt1 N1 C10 -24(2) no
C5 Pt1 N1 C14 148.6(12) no
C5 Pt1 C6 C7 -121.8(14) no
C6 Pt1 C5 C4 -116.8(14) no
Pt1 N1 C10 C11 173.1(8) no
Pt1 N1 C10 C15 -9.9(17) no
Pt1 N1 C14 C13 -173.6(10) no
Pt1 N1 C14 C17 9.8(18) no
C10 N1 C14 C13 -1(3) no
C10 N1 C14 C17 -177.6(12) no
C14 N1 C10 C11 0(2) no
C14 N1 C10 C15 177.4(13) no
O1 C1 C2 C3 36(2) no
O1 C1 C9 C8 -117.3(17) no
C2 C1 C9 C8 68(2) no
C9 C1 C2 C3 -149.0(13) no
C1 C2 C3 C4 85.9(16) no
C2 C3 C4 C5 -53.4(17) no
C3 C4 C5 Pt1 177.6(10) no
C3 C4 C5 C6 95.2(16) no
Pt1 C5 C6 C7 111.0(12) no
C4 C5 C6 Pt1 109.3(13) no
C4 C5 C6 C7 -139.6(14) no
Pt1 C6 C7 C8 -171.2(8) no
C5 C6 C7 C8 101.9(15) no
C6 C7 C8 C9 -79.2(17) no
C7 C8 C9 C1 42(3) no
N1 C10 C11 C12 -1(3) no
C15 C10 C11 C12 -177.9(15) no
C10 C11 C12 C13 2(3) no
C10 C11 C12 C16 -179.0(15) no
C11 C12 C13 C14 -3(3) no
C16 C12 C13 C14 178.4(16) no
C12 C13 C14 N1 2(3) no
C12 C13 C14 C17 178.7(15) no
